data_7110550
loop_
_publ_author_name
'Gee, Victoria'
'Guy Orpen, A.'
'Phetmung, Hirihattaya'
'Pringle, Paul G.'
'Pugh, Robert I.'

_publ_section_title
;
 Bis(phospha-adamantyl)alkanes: a new class of very bulky diphosphines
;
_journal_issue 10
_journal_name_full 'Chemical Communications'
_journal_page_first 901
_journal_paper_doi 10.1039/a902434d
_journal_year 1999
_chemical_formula_structural PdCl2(CMe3)4O2(CH2)2P(CH2)3P(CMe)4O2(CH2)2
_chemical_formula_sum 'C23 H38 Cl2 O6 P2 Pd'
_chemical_formula_weight 649.77
_chemical_name_systematic
;
 ? 
;
_space_group_IT_number 14
_symmetry_cell_setting monoclinic
_symmetry_space_group_name_Hall '-P 2ybc'
_symmetry_space_group_name_H-M 'P 1 21/c 1'
_atom_sites_solution_hydrogens geom
_atom_sites_solution_primary direct
_atom_sites_solution_secondary difmap
_audit_creation_method SHELXL
_cell_angle_alpha 90.00
_cell_angle_beta 103.48(2)
_cell_angle_gamma 90.00
_cell_formula_units_Z 4
_cell_length_a 13.402(5)
_cell_length_b 14.735(3)
_cell_length_c 14.150(3)
_cell_measurement_reflns_used 6224
_cell_measurement_temperature 173(2)
_cell_measurement_theta_max 50
_cell_measurement_theta_min 5
_cell_volume 2717.3(13)
_computing_cell_refinement 'Siemens XSCANS'
_computing_data_collection 'Siemens XSCANS'
_computing_data_reduction 'Siemens SHELXTL'
_computing_molecular_graphics 'Siemens SHELXTL'
_computing_publication_material 'Siemens SHELXTL'
_computing_structure_refinement 'SHELXL-93 (Sheldrick, 1993)'
_computing_structure_solution 'SHELXS-86 (Sheldrick, 1990)'
_diffrn_ambient_temperature 173(2)
_diffrn_measurement_device 'Siemens P4'
_diffrn_measurement_method '\w scans'
_diffrn_radiation_monochromator graphite
_diffrn_radiation_source 'fine-focus sealed tube'
_diffrn_radiation_type MoK\a
_diffrn_radiation_wavelength 0.71073
_diffrn_reflns_av_R_equivalents 0.0546
_diffrn_reflns_av_sigmaI/netI 0.0474
_diffrn_reflns_limit_h_max 16
_diffrn_reflns_limit_h_min -17
_diffrn_reflns_limit_k_max 19
_diffrn_reflns_limit_k_min -19
_diffrn_reflns_limit_l_max 14
_diffrn_reflns_limit_l_min -18
_diffrn_reflns_number 17239
_diffrn_reflns_theta_max 27.53
_diffrn_reflns_theta_min 1.56
_diffrn_standards_decay_% none
_exptl_absorpt_coefficient_mu 1.033
_exptl_absorpt_correction_T_max 0.813
_exptl_absorpt_correction_T_min 0.696
_exptl_absorpt_correction_type SADABS
_exptl_crystal_colour colourless
_exptl_crystal_density_diffrn 1.588
_exptl_crystal_density_meas ?
_exptl_crystal_description block
_exptl_crystal_F_000 1336
_exptl_crystal_size_max 0.40
_exptl_crystal_size_mid 0.30
_exptl_crystal_size_min 0.20
_refine_diff_density_max 0.861
_refine_diff_density_min -0.539
_refine_diff_density_rms 0.119
_refine_ls_extinction_coef 0.0004(2)
_refine_ls_extinction_expression Fc^*^=kFc[1+0.001xFc^2^\l^3^/sin(2\q)]^-1/4^
_refine_ls_extinction_method SHELXL
_refine_ls_goodness_of_fit_all 1.127
_refine_ls_goodness_of_fit_obs 1.120
_refine_ls_hydrogen_treatment 'see text'
_refine_ls_matrix_type full
_refine_ls_number_parameters 316
_refine_ls_number_reflns 6219
_refine_ls_number_restraints 0
_refine_ls_restrained_S_all 1.131
_refine_ls_restrained_S_obs 1.120
_refine_ls_R_factor_all 0.0832
_refine_ls_R_factor_obs 0.0595
_refine_ls_shift/esd_max 0.006
_refine_ls_shift/esd_mean 0.001
_refine_ls_structure_factor_coef Fsqd
_refine_ls_weighting_details 'w=1/[\s^2^(Fo^2^)+(0.0572P)^2^+10.0599P] where P=(Fo^2^+2Fc^2^)/3'
_refine_ls_weighting_scheme calc
_refine_ls_wR_factor_all 0.1596
_refine_ls_wR_factor_obs 0.1387
_reflns_number_observed 4845
_reflns_number_total 6224
_reflns_observed_criterion >2sigma(I)
_cod_data_source_file 902434dsup1.cif
_cod_data_source_block 2a
_cod_depositor_comments
;
The following automatic conversions were performed:

'_symmetry_cell_setting' value 'Monoclinic' changed to 'monoclinic'
according to /home/saulius/struct/CIF-dictionaries/cif_core.dic
dictionary named 'cif_core.dic' version 2.4.2 from 2011-04-26.

Automatic conversion script
Id: cif_fix_values 1891 2012-01-12 08:04:46Z andrius 

The following automatic conversions were performed:

'_exptl_crystal_density_meas' value 'not measured' was changed to '?'
- the value is perceived as not measured.

Automatic conversion script
Id: cif_fix_values 3008 2015-01-20 13:52:24Z robertas 

The following automatic conversions were performed:

'_refine_ls_weighting_scheme' value 'calc
w=1/[\s^2^(Fo^2^)+(0.0572P)^2^+10.0599P] where P=(Fo^2^+2Fc^2^)/3'
was changed to 'calc'. New tag '_refine_ls_weighting_details' was
created. The value of the new tag was set to
'w=1/[\s^2^(Fo^2^)+(0.0572P)^2^+10.0599P] where P=(Fo^2^+2Fc^2^)/3'.

Automatic conversion script
Id: cif_fix_values 3143 2015-03-26 13:38:13Z robertas 
;
_cod_original_sg_symbol_H-M P2(1)/c
_cod_database_code 7110550

loop_
_symmetry_equiv_pos_as_xyz
'x, y, z'
'-x, y+1/2, -z+1/2'
'-x, -y, -z'
'x, -y-1/2, z-1/2'

loop_
_atom_site_aniso_label
_atom_site_aniso_U_11
_atom_site_aniso_U_22
_atom_site_aniso_U_33
_atom_site_aniso_U_23
_atom_site_aniso_U_13
_atom_site_aniso_U_12
Pd1 0.0460(3) 0.0235(2) 0.0253(2) 0.00247(15) 0.0023(2) 0.0028(2)
Cl1 0.0761(12) 0.0506(9) 0.0599(11) 0.0248(8) -0.0187(9) -0.0005(8)
Cl2 0.0656(10) 0.0364(7) 0.0642(10) 0.0184(7) 0.0138(8) -0.0008(7)
P1 0.0389(8) 0.0348(7) 0.0446(8) 0.0056(6) -0.0026(6) 0.0024(6)
P2 0.0378(7) 0.0234(6) 0.0292(6) 0.0008(5) 0.0018(5) 0.0000(5)
O1 0.059(3) 0.049(3) 0.121(5) -0.008(3) 0.020(3) -0.010(2)
O2 0.057(3) 0.059(3) 0.051(3) -0.001(2) 0.008(2) 0.019(2)
O3 0.039(2) 0.074(3) 0.067(3) -0.007(3) -0.003(2) 0.000(2)
O4 0.054(3) 0.049(3) 0.056(3) 0.012(2) -0.002(2) -0.006(2)
O5 0.040(2) 0.049(2) 0.054(3) 0.012(2) 0.002(2) -0.002(2)
O6 0.053(3) 0.050(2) 0.045(2) -0.001(2) 0.009(2) -0.001(2)
C10 0.069(6) 0.123(9) 0.184(12) -0.109(9) 0.017(7) 0.012(6)
C11 0.044(4) 0.052(4) 0.083(5) -0.025(4) 0.007(3) 0.002(3)
C12 0.038(3) 0.053(4) 0.061(4) 0.015(3) -0.002(3) 0.000(3)
C13 0.043(3) 0.070(5) 0.052(4) -0.002(3) -0.002(3) 0.013(3)
C14 0.060(5) 0.108(7) 0.078(6) 0.021(5) -0.016(4) 0.029(5)
C15 0.076(5) 0.094(6) 0.056(5) -0.029(4) 0.016(4) 0.000(5)
C16 0.054(4) 0.049(3) 0.033(3) -0.001(3) 0.004(3) 0.006(3)
C17 0.037(3) 0.064(4) 0.037(3) -0.021(3) -0.004(2) 0.004(3)
C18 0.042(4) 0.057(4) 0.074(5) 0.001(4) 0.001(3) 0.005(3)
C19 0.043(4) 0.084(6) 0.095(6) -0.011(5) 0.017(4) -0.009(4)
C20 0.077(5) 0.048(3) 0.037(3) -0.014(3) 0.018(3) -0.023(3)
C21 0.048(3) 0.032(3) 0.024(2) 0.003(2) 0.000(2) -0.006(2)
C22 0.038(3) 0.026(2) 0.030(2) -0.001(2) 0.001(2) -0.005(2)
C23 0.039(3) 0.040(3) 0.051(4) 0.007(3) -0.001(3) 0.001(3)
C24 0.045(4) 0.063(4) 0.063(4) 0.020(4) -0.003(3) -0.001(3)
C25 0.057(4) 0.072(5) 0.097(6) -0.052(5) 0.024(4) -0.009(4)
C26 0.038(3) 0.032(3) 0.047(3) -0.006(2) 0.009(2) 0.004(2)
C27 0.026(2) 0.028(2) 0.045(3) 0.007(2) 0.002(2) 0.008(2)
C28 0.040(3) 0.046(3) 0.046(3) 0.011(3) 0.003(3) -0.003(3)
C29 0.050(4) 0.085(6) 0.099(7) 0.044(5) 0.013(4) 0.000(4)
C30 0.046(4) 0.085(6) 0.093(6) 0.054(5) -0.012(4) -0.021(4)
C31 0.090(5) 0.063(4) 0.050(4) 0.030(3) 0.026(4) 0.030(4)
C32 0.046(3) 0.036(3) 0.035(3) 0.012(2) 0.000(2) 0.000(2)

loop_
_atom_site_label
_atom_site_type_symbol
_atom_site_fract_x
_atom_site_fract_y
_atom_site_fract_z
_atom_site_U_iso_or_equiv
_atom_site_thermal_displace_type
_atom_site_occupancy
_atom_site_calc_flag
_atom_site_refinement_flags
Pd1 Pd 0.90273(3) 0.22660(2) 0.69178(3) 0.03258(14) Uani 1 d .
Cl1 Cl 0.7794(2) 0.30266(12) 0.57558(14) 0.0679(5) Uani 1 d .
Cl2 Cl 1.01744(14) 0.33309(10) 0.65486(13) 0.0556(4) Uani 1 d .
P1 P 0.77409(12) 0.13591(10) 0.71964(12) 0.0415(4) Uani 1 d .
P2 P 1.03431(10) 0.15277(8) 0.79770(9) 0.0311(3) Uani 1 d .
O1 O 0.6307(4) 0.0057(3) 0.6699(5) 0.076(2) Uani 1 d .
O2 O 0.5952(4) 0.2320(3) 0.6538(3) 0.0564(12) Uani 1 d .
O3 O 0.4908(3) 0.1036(4) 0.6122(4) 0.0623(13) Uani 1 d .
O4 O 1.2116(3) 0.1485(3) 0.9369(3) 0.0558(12) Uani 1 d .
O5 O 1.3221(3) 0.1429(3) 0.8291(3) 0.0492(10) Uani 1 d .
O6 O 1.1807(3) 0.1489(3) 0.6919(3) 0.0498(10) Uani 1 d .
C10 C 0.7664(7) -0.0008(8) 0.5804(9) 0.127(5) Uani 1 d .
H10A H 0.7250(13) -0.0489(42) 0.5424(66) 0.191 Uiso 1 calc R
H10B H 0.8171(52) -0.0280(54) 0.6343(9) 0.191 Uiso 1 calc R
H10C H 0.8018(61) 0.0334(17) 0.5387(60) 0.191 Uiso 1 calc R
C11 C 0.6975(5) 0.0623(5) 0.6205(6) 0.061(2) Uani 1 d .
C12 C 0.5897(5) 0.1224(5) 0.7711(5) 0.053(2) Uani 1 d .
H12A H 0.6301(5) 0.0900(5) 0.8287(5) 0.064 Uiso 1 calc R
H12B H 0.5316(5) 0.1527(5) 0.7904(5) 0.064 Uiso 1 calc R
C13 C 0.5525(5) 0.1679(5) 0.5764(5) 0.057(2) Uani 1 d .
C14 C 0.4845(6) 0.2190(7) 0.4945(7) 0.087(3) Uani 1 d .
H14A H 0.4308(34) 0.2504(40) 0.5184(13) 0.131 Uiso 1 calc R
H14B H 0.4528(43) 0.1764(9) 0.4431(23) 0.131 Uiso 1 calc R
H14C H 0.5254(12) 0.2635(34) 0.4685(35) 0.131 Uiso 1 calc R
C15 C 0.6824(7) 0.2701(6) 0.8147(6) 0.075(2) Uani 1 d .
H15A H 0.6193(7) 0.2999(28) 0.8222(35) 0.113 Uiso 1 calc R
H15B H 0.7256(41) 0.3143(22) 0.7911(23) 0.113 Uiso 1 calc R
H15C H 0.7196(42) 0.2461(8) 0.8776(14) 0.113 Uiso 1 calc R
C16 C 0.6554(5) 0.1925(4) 0.7418(4) 0.0460(14) Uani 1 d .
C17 C 0.6346(4) 0.1211(5) 0.5410(4) 0.048(2) Uani 1 d .
H17A H 0.6796(4) 0.1666(5) 0.5203(4) 0.058 Uiso 1 calc R
H17B H 0.6037(4) 0.0830(5) 0.4840(4) 0.058 Uiso 1 calc R
C18 C 0.5489(5) 0.0560(5) 0.6952(6) 0.060(2) Uani 1 d .
C19 C 0.4790(5) -0.0121(6) 0.7246(7) 0.074(2) Uani 1 d .
H19A H 0.4477(37) -0.0499(28) 0.6686(13) 0.111 Uiso 1 calc R
H19B H 0.4251(28) 0.0196(6) 0.7479(43) 0.111 Uiso 1 calc R
H19C H 0.5185(10) -0.0505(28) 0.7766(31) 0.111 Uiso 1 calc R
C20 C 1.1062(6) 0.2810(4) 0.9452(5) 0.053(2) Uani 1 d .
H20A H 1.1638(9) 0.3167(24) 0.9824(26) 0.080 Uiso 1 calc R
H20B H 1.0753(34) 0.2461(5) 0.9901(24) 0.080 Uiso 1 calc R
H20C H 1.0546(28) 0.3219(22) 0.9068(5) 0.080 Uiso 1 calc R
C21 C 1.1441(4) 0.2171(3) 0.8783(4) 0.0357(11) Uani 1 d .
C22 C 1.2047(4) 0.2652(3) 0.8197(4) 0.0325(11) Uani 1 d .
H22A H 1.2581(4) 0.3020(3) 0.8633(4) 0.039 Uiso 1 calc R
H22B H 1.1593(4) 0.3071(3) 0.7746(4) 0.039 Uiso 1 calc R
C23 C 1.2666(4) 0.0904(4) 0.8834(5) 0.0453(14) Uani 1 d .
C24 C 1.3419(5) 0.0342(5) 0.9548(5) 0.060(2) Uani 1 d .
H24A H 1.3899(24) 0.0742(5) 0.9987(24) 0.089 Uiso 1 calc R
H24B H 1.3800(28) -0.0051(25) 0.9197(6) 0.089 Uiso 1 calc R
H24C H 1.3050(6) -0.0033(26) 0.9927(26) 0.089 Uiso 1 calc R
C25 C 1.0604(6) 0.0247(6) 0.6575(6) 0.074(2) Uani 1 d .
H25A H 1.1077(6) -0.0083(32) 0.6265(31) 0.111 Uiso 1 calc R
H25B H 1.0144(34) 0.0623(7) 0.6089(23) 0.111 Uiso 1 calc R
H25C H 1.0198(36) -0.0186(27) 0.6854(9) 0.111 Uiso 1 calc R
C26 C 1.1214(4) 0.0851(4) 0.7376(4) 0.0389(12) Uani 1 d .
C27 C 1.1927(4) 0.0317(3) 0.8153(4) 0.0342(11) Uani 1 d .
H27A H 1.1517(4) -0.0034(3) 0.8525(4) 0.041 Uiso 1 calc R
H27B H 1.2313(4) -0.0120(3) 0.7844(4) 0.041 Uiso 1 calc R
C28 C 1.2551(5) 0.2020(4) 0.7625(5) 0.0452(14) Uani 1 d .
C29 C 1.3204(6) 0.2528(6) 0.7057(7) 0.079(3) Uani 1 d .
H29A H 1.3549(41) 0.2092(7) 0.6717(40) 0.118 Uiso 1 calc R
H29B H 1.3719(34) 0.2891(36) 0.7504(10) 0.118 Uiso 1 calc R
H29C H 1.2767(10) 0.2929(35) 0.6582(35) 0.118 Uiso 1 calc R
C30 C 0.8127(5) 0.0552(6) 0.8192(6) 0.079(3) Uani 1 d .
H30A H 0.7517(5) 0.0392(6) 0.8439(6) 0.095 Uiso 1 calc R
H30B H 0.8370(5) -0.0010(6) 0.7933(6) 0.095 Uiso 1 calc R
C31 C 0.8951(6) 0.0883(5) 0.9025(5) 0.066(2) Uani 1 d .
H31A H 0.8839(6) 0.1536(5) 0.9131(5) 0.079 Uiso 1 calc R
H31B H 0.8900(6) 0.0553(5) 0.9621(5) 0.079 Uiso 1 calc R
C32 C 0.9994(4) 0.0759(4) 0.8864(4) 0.0406(13) Uani 1 d .
H32A H 1.0057(4) 0.0127(4) 0.8647(4) 0.049 Uiso 1 calc R
H32B H 1.0496(4) 0.0838(4) 0.9494(4) 0.049 Uiso 1 calc R

loop_
_atom_type_symbol
_atom_type_description
_atom_type_scat_dispersion_real
_atom_type_scat_dispersion_imag
_atom_type_scat_source
C C 0.0033 0.0016 'International Tables Vol C Tables 4.2.6.8 and 6.1.1.4'
H H 0.0000 0.0000 'International Tables Vol C Tables 4.2.6.8 and 6.1.1.4'
O O 0.0106 0.0060 'International Tables Vol C Tables 4.2.6.8 and 6.1.1.4'
P P 0.1023 0.0942 'International Tables Vol C Tables 4.2.6.8 and 6.1.1.4'
Cl Cl 0.1484 0.1585 'International Tables Vol C Tables 4.2.6.8 and 6.1.1.4'
Pd Pd -0.9988 1.0072 'International Tables Vol C Tables 4.2.6.8 and 6.1.1.4'

loop_
_geom_angle_atom_site_label_1
_geom_angle_atom_site_label_2
_geom_angle_atom_site_label_3
_geom_angle
P1 Pd1 P2 96.05(6)
P1 Pd1 Cl1 87.92(7)
P2 Pd1 Cl1 174.96(7)
P1 Pd1 Cl2 172.50(6)
P2 Pd1 Cl2 91.08(6)
Cl1 Pd1 Cl2 85.10(7)
C30 P1 C11 102.0(4)
C30 P1 C16 105.0(4)
C11 P1 C16 92.5(3)
C30 P1 Pd1 115.1(2)
C11 P1 Pd1 120.8(3)
C16 P1 Pd1 118.0(2)
C32 P2 C26 105.5(3)
C32 P2 C21 100.6(2)
C26 P2 C21 93.5(3)
C32 P2 Pd1 117.3(2)
C26 P2 Pd1 114.7(2)
C21 P2 Pd1 121.7(2)
C18 O1 C11 113.6(5)
C16 O2 C13 115.5(5)
C13 O3 C18 111.5(5)
C23 O4 C21 115.5(4)
C23 O5 C28 111.1(4)
C28 O6 C26 113.2(4)
O1 C11 C10 108.3(7)
O1 C11 C17 111.9(5)
C10 C11 C17 110.9(8)
O1 C11 P1 104.7(5)
C10 C11 P1 111.1(5)
C17 C11 P1 109.7(5)
C18 C12 C16 114.0(6)
O3 C13 O2 108.8(5)
O3 C13 C17 110.4(6)
O2 C13 C17 111.3(5)
O3 C13 C14 108.0(6)
O2 C13 C14 108.5(6)
C17 C13 C14 109.7(7)
O2 C16 C12 106.0(5)
O2 C16 C15 106.2(6)
C12 C16 C15 113.4(6)
O2 C16 P1 111.1(4)
C12 C16 P1 108.5(4)
C15 C16 P1 111.6(5)
C13 C17 C11 110.1(6)
O1 C18 O3 110.5(6)
O1 C18 C12 110.6(6)
O3 C18 C12 108.2(6)
O1 C18 C19 106.7(6)
O3 C18 C19 107.5(6)
C12 C18 C19 113.3(7)
C22 C21 O4 107.4(5)
C22 C21 C20 111.5(4)
O4 C21 C20 109.2(5)
C22 C21 P2 110.8(3)
O4 C21 P2 106.5(3)
C20 C21 P2 111.3(4)
C21 C22 C28 112.6(4)
O5 C23 O4 110.8(5)
O5 C23 C27 108.6(5)
O4 C23 C27 109.7(5)
O5 C23 C24 108.1(5)
O4 C23 C24 108.6(5)
C27 C23 C24 111.0(5)
O6 C26 C27 109.8(4)
O6 C26 C25 107.3(5)
C27 C26 C25 112.3(5)
O6 C26 P2 108.4(3)
C27 C26 P2 107.6(4)
C25 C26 P2 111.4(4)
C23 C27 C26 112.6(4)
O5 C28 O6 110.2(5)
O5 C28 C22 108.4(5)
O6 C28 C22 112.4(5)
O5 C28 C29 107.3(5)
O6 C28 C29 106.7(6)
C22 C28 C29 111.7(6)
C31 C30 P1 114.8(5)
C32 C31 C30 112.8(7)
C31 C32 P2 115.5(4)

loop_
_geom_bond_atom_site_label_1
_geom_bond_atom_site_label_2
_geom_bond_distance
Pd1 P1 2.287(2)
Pd1 P2 2.3038(15)
Pd1 Cl1 2.329(2)
Pd1 Cl2 2.339(2)
P1 C30 1.824(7)
P1 C11 1.878(7)
P1 C16 1.886(6)
P2 C32 1.830(5)
P2 C26 1.882(6)
P2 C21 1.893(5)
O1 C18 1.436(9)
O1 C11 1.509(10)
O2 C16 1.439(7)
O2 C13 1.458(8)
O3 C13 1.426(9)
O3 C18 1.432(9)
O4 C23 1.451(8)
O4 C21 1.477(7)
O5 C23 1.418(7)
O5 C28 1.435(7)
O6 C28 1.463(7)
O6 C26 1.474(7)
C10 C11 1.511(10)
C11 C17 1.512(10)
C12 C18 1.462(10)
C12 C16 1.478(9)
C13 C17 1.482(9)
C13 C14 1.499(10)
C15 C16 1.526(9)
C18 C19 1.496(10)
C20 C21 1.506(8)
C21 C22 1.470(7)
C22 C28 1.494(8)
C23 C27 1.488(8)
C23 C24 1.500(8)
C25 C26 1.521(9)
C26 C27 1.500(7)
C28 C29 1.518(9)
C30 C31 1.497(11)
C31 C32 1.479(9)
